data_1537523
loop_
_publ_author_name
'Klee, W.'
'Schaefer, H.'

_publ_section_title
;
 Darstellung und Struktur von Ba Al2 Se4, Ba Ga2 Se4, Ca Ga2 Se4 und Ca
 In2 Te4
;
_journal_name_full 'Zeitschrift fuer Anorganische und Allgemeine Chemie'
_journal_page_first 125
_journal_page_last 133
_journal_volume 479
_journal_year 1981
_chemical_formula_sum 'Ca Ga2 Se4'
_space_group_IT_number 70
_symmetry_space_group_name_Hall '-F 2uv 2vw'
_symmetry_space_group_name_H-M 'F d d d :2'
_cell_angle_alpha 90
_cell_angle_beta 90
_cell_angle_gamma 90
_cell_formula_units_Z 32
_cell_length_a 21.06
_cell_length_b 21
_cell_length_c 12.66
_cell_volume 5599.012
_citation_journal_id_ASTM ZAACAB
_cod_data_source_file Klee_ZAACAB_1981_1.cif
_cod_data_source_block Ca1Ga2Se4
_cod_original_cell_volume 5599.011
_cod_original_formula_sum 'Ca1 Ga2 Se4'
_cod_database_code 1537523

loop_
_symmetry_equiv_pos_as_xyz
x,y,z
-x+1/4,-y+1/4,z
x,-y+1/4,-z+1/4
-x+1/4,y,-z+1/4
-x,-y,-z
x-1/4,y-1/4,-z
-x,y-1/4,z-1/4
x-1/4,-y,z-1/4
x,y+1/2,z+1/2
-x+1/4,-y+3/4,z+1/2
x,-y+3/4,-z+3/4
-x+1/4,y+1/2,-z+3/4
-x,-y+1/2,-z+1/2
x-1/4,y+1/4,-z+1/2
-x,y+1/4,z+1/4
x-1/4,-y+1/2,z+1/4
x+1/2,y,z+1/2
-x+3/4,-y+1/4,z+1/2
x+1/2,-y+1/4,-z+3/4
-x+3/4,y,-z+3/4
-x+1/2,-y,-z+1/2
x+1/4,y-1/4,-z+1/2
-x+1/2,y-1/4,z+1/4
x+1/4,-y,z+1/4
x+1/2,y+1/2,z
-x+3/4,-y+3/4,z
x+1/2,-y+3/4,-z+1/4
-x+3/4,y+1/2,-z+1/4
-x+1/2,-y+1/2,-z
x+1/4,y+1/4,-z
-x+1/2,y+1/4,z-1/4
x+1/4,-y+1/2,z-1/4

loop_
_atom_site_label
_atom_site_type_symbol
_atom_site_fract_x
_atom_site_fract_y
_atom_site_fract_z
_atom_site_occupancy
_atom_site_U_iso_or_equiv
Ga1 Ga+3 0.9998 0.8048 0.1665 1 0.0
Se1 Se-2 0.163 0.2507 0.0181 1 0.0
Ca1 Ca+2 0.125 0.125 0.125 1 0.0
Se4 Se-2 0.0017 0.4162 0.2657 1 0.0
Se2 Se-2 0.1628 0.4993 0.2344 1 0.0
Ca2 Ca+2 0.125 0.125 0.625 1 0.0
Ca3 Ca+2 0.8724 0.125 0.125 1 0.0
Se3 Se-2 0.9993 0.3422 0.9959 1 0.0
Ga2 Ga+3 0.0004 0.2382 0.3731 1 0.0
